data_9005654
loop_
_publ_author_name
'Bosi, F.'
'Lucchesi, S.'

_publ_section_title
;
 Crystal chemistry of the schorl-dravite series
 Note: Tourmaline TM501e
;
_journal_name_full 'European Journal of Mineralogy'
_journal_page_first 335
_journal_page_last 344
_journal_paper_doi 10.1127/0935-1221/2004/0016-0335
_journal_volume 16
_journal_year 2004
_chemical_compound_source 'Kwale, Mombasa, Kenya'
_chemical_formula_sum
;Al6.213 B3 Ca0.007 Cr0.006 F0.021 Fe0.54 H0.405 K0.011 Mg2.208 Mn0.003
 Na0.742 O30.978 Si6 Ti0.021 V0.003 Zn0.003
;
_chemical_name_mineral Oxy-dravite
_space_group_IT_number 160
_symmetry_space_group_name_Hall 'R 3 -2"'
_symmetry_space_group_name_H-M 'R 3 m :H'
_cell_angle_alpha 90
_cell_angle_beta 90
_cell_angle_gamma 120
_cell_formula_units_Z 3
_cell_length_a 15.9267
_cell_length_b 15.9267
_cell_length_c 7.1991
_cell_volume 1581.468
_database_code_amcsd 0007045
_exptl_crystal_density_diffrn 3.051
_cod_original_sg_symbol_H-M 'R 3 m'
_cod_original_formula_sum
;Na.742 K.011 Ca.007 Al6.213 Mg2.208 Fe.54 Ti.021 Cr.006 Zn.003 V.003 Mn.003
 Si6 B3 O30.978 F.021 H.405
;
_cod_database_code 9005654

loop_
_space_group_symop_operation_xyz
x,y,z
2/3+x,1/3+y,1/3+z
1/3+x,2/3+y,2/3+z
x,x-y,z
2/3+x,1/3+x-y,1/3+z
1/3+x,2/3+x-y,2/3+z
-y,-x,z
2/3-y,1/3-x,1/3+z
1/3-y,2/3-x,2/3+z
-x+y,y,z
2/3-x+y,1/3+y,1/3+z
1/3-x+y,2/3+y,2/3+z
-y,x-y,z
2/3-y,1/3+x-y,1/3+z
1/3-y,2/3+x-y,2/3+z
-x+y,-x,z
2/3-x+y,1/3-x,1/3+z
1/3-x+y,2/3-x,2/3+z

loop_
_atom_site_label
_atom_site_fract_x
_atom_site_fract_y
_atom_site_fract_z
_atom_site_occupancy
_atom_site_type_symbol
_atom_site_attached_hydrogens
NaX 0.00000 0.00000 0.22976 0.74200 Na 0
KX 0.00000 0.00000 0.22976 0.01100 K 0
CaX 0.00000 0.00000 0.22976 0.00700 Ca 0
AlY 0.12227 0.06114 0.63639 0.43500 Al 0
MgY 0.12227 0.06114 0.63639 0.42400 Mg 0
Fe3+Y 0.12227 0.06114 0.63639 0.12600 Fe 0
Ti4+Y 0.12227 0.06114 0.63639 0.00700 Ti 0
Fe2+Y 0.12227 0.06114 0.63639 0.00200 Fe 0
Cr3+Y 0.12227 0.06114 0.63639 0.00200 Cr 0
ZnY 0.12227 0.06114 0.63639 0.00100 Zn 0
V3+Y 0.12227 0.06114 0.63639 0.00100 V 0
Mn2+Y 0.12227 0.06114 0.63639 0.00100 Mn 0
AlZ 0.29767 0.26147 0.61019 0.81800 Al 0
MgZ 0.29767 0.26147 0.61019 0.15600 Mg 0
Fe3+Z 0.29767 0.26147 0.61019 0.02600 Fe 0
SiT 0.19155 0.18965 0.00000 1.00000 Si 0
B 0.10986 0.21972 0.45426 1.00000 B 0
O1W 0.00000 0.00000 0.76981 0.57300 O 0
O-H1W 0.00000 0.00000 0.76981 0.40500 O 1
F1W 0.00000 0.00000 0.76981 0.02100 F 0
O2 0.06084 0.12168 0.48728 1.00000 O 0
O3V 0.26123 0.13061 0.51004 1.00000 O 0
O4 0.09355 0.18710 0.07090 1.00000 O 0
O5 0.18439 0.09219 0.09244 1.00000 O 0
O6 0.19455 0.18427 0.77713 1.00000 O 0
O7 0.28512 0.28478 0.07745 1.00000 O 0
O8 0.20924 0.27015 0.43933 1.00000 O 0

loop_
_cod_changelog_entry_id
_cod_changelog_entry_author
_cod_changelog_entry_date
_cod_changelog_entry_text
1
;cod-tools version 3.8.0
Id: cif_guess_AMCSD_atom_types 9581 2023-05-17 12:35:41Z saulius
;
2023-05-23T09:18:17+03:00
;Derived atom types and hydrogen counts
from atom names that follow the AMCSD naming convention
(Wat == water, O-H == hydroxyl).
;

loop_
_cod_related_entry_id
_cod_related_entry_database
_cod_related_entry_code
1 AMCSD 0007045
